data_1560776
loop_
_publ_author_name
'Belal Ahmed'
'Hongil Jo'
'Sung Won Yoon'
'Kwang Yong Choi'
'Kang Min Ok'

_publ_section_title
;
 A series of oxyfluoride chains containing asymmetric basic building units
 of both early- and late-transition metal cations
;
_journal_name_full 'Journal of Solid State Chemistry'
_journal_page_first 140
_journal_page_last 145
_journal_paper_doi 10.1016/j.jssc.2018.08.021
_journal_volume 267
_journal_year 2018
_chemical_formula_moiety 'C24 H32 Cu2 F8 N16 O4 W2'
_chemical_formula_sum 'C24 H32 Cu2 F8 N16 O4 W2'
_chemical_formula_weight 1255.43
_space_group_IT_number 15
_space_group_name_Hall '-C 2yc'
_space_group_name_H-M_alt 'C 1 2/c 1'
_symmetry_cell_setting monoclinic
_symmetry_Int_Tables_number 15
_symmetry_space_group_name_Hall '-C 2yc'
_symmetry_space_group_name_H-M 'C 1 2/c 1'
_atom_sites_solution_hydrogens geom
_atom_sites_solution_primary direct
_atom_sites_solution_secondary difmap
_cell_angle_alpha 90
_cell_angle_beta 97.565(10)
_cell_angle_gamma 90
_cell_formula_units_Z 8
_cell_length_a 20.773(3)
_cell_length_b 25.663(3)
_cell_length_c 15.0254(19)
_cell_measurement_reflns_used 9867
_cell_measurement_temperature 296(2)
_cell_measurement_theta_max 25.62
_cell_measurement_theta_min 2.54
_cell_measurement_wavelength 0.71073
_cell_volume 7940.3(18)
_computing_cell_refinement 'SAINT V7.68A integration software'
_computing_data_collection 'Bruker APEX2 software'
_computing_data_reduction 'Bruker APEX2 software'
_computing_molecular_graphics 'Ortep for Windows (Farrugia, 2012)'
_computing_publication_material 'WinGX publication routines (Farrugia, 2012)'
_computing_structure_refinement 'SHELXL-2018/3 (Sheldrick, 2018)'
_computing_structure_solution 'SHELXS-2013 (Sheldrick, 2013)'
_diffrn_ambient_temperature 296(2)
_diffrn_detector 'APEX-II CCD'
_diffrn_measured_fraction_theta_full 1
_diffrn_measured_fraction_theta_max 0.995
_diffrn_measurement_device '\k-geometry diffractometer'
_diffrn_measurement_device_type 'Bruker APEX-II'
_diffrn_measurement_method '\f or \w oscillation scans'
_diffrn_orient_matrix_type 'x-axis to radiation source'
_diffrn_orient_matrix_UB_11 -0.001752
_diffrn_orient_matrix_UB_12 -0.055382
_diffrn_orient_matrix_UB_13 -0.039034
_diffrn_orient_matrix_UB_21 -0.045628
_diffrn_orient_matrix_UB_22 -0.023877
_diffrn_orient_matrix_UB_23 0.031741
_diffrn_orient_matrix_UB_31 -0.04922
_diffrn_orient_matrix_UB_32 0.015359
_diffrn_orient_matrix_UB_33 -0.036729
_diffrn_radiation_monochromator graphite
_diffrn_radiation_type MoK\a
_diffrn_radiation_wavelength 0.71073
_diffrn_reflns_av_R_equivalents 0.0591
_diffrn_reflns_av_unetI/netI 0.0336
_diffrn_reflns_Laue_measured_fraction_full 1
_diffrn_reflns_Laue_measured_fraction_max 0.995
_diffrn_reflns_limit_h_max 27
_diffrn_reflns_limit_h_min -27
_diffrn_reflns_limit_k_max 33
_diffrn_reflns_limit_k_min -34
_diffrn_reflns_limit_l_max 20
_diffrn_reflns_limit_l_min -19
_diffrn_reflns_number 86155
_diffrn_reflns_point_group_measured_fraction_full 1
_diffrn_reflns_point_group_measured_fraction_max 0.995
_diffrn_reflns_theta_full 25.242
_diffrn_reflns_theta_max 28.269
_diffrn_reflns_theta_min 1.587
_diffrn_source 'sealed x-ray tube'
_exptl_absorpt_coefficient_mu 6.923
_exptl_absorpt_correction_T_max 0.746
_exptl_absorpt_correction_T_min 0.47
_exptl_absorpt_correction_type multi-scan
_exptl_absorpt_process_details
;
SADABS-2008/1 - Bruker AXS area detector scaling and absorption correction
;
_exptl_crystal_colour blue
_exptl_crystal_density_diffrn 2.1
_exptl_crystal_density_method 'not measured'
_exptl_crystal_description Block
_exptl_crystal_F_000 4784
_exptl_crystal_size_max 0.298
_exptl_crystal_size_mid 0.261
_exptl_crystal_size_min 0.146
_refine_diff_density_max 2.105
_refine_diff_density_min -2.661
_refine_diff_density_rms 0.134
_refine_ls_extinction_coef 0.000141(6)
_refine_ls_extinction_expression Fc^*^=kFc[1+0.001xFc^2^\l^3^/sin(2\q)]^-1/4^
_refine_ls_extinction_method 'SHELXL-2018/3 (Sheldrick 2018)'
_refine_ls_goodness_of_fit_ref 1.032
_refine_ls_hydrogen_treatment constr
_refine_ls_matrix_type full
_refine_ls_number_constraints 0
_refine_ls_number_parameters 599
_refine_ls_number_reflns 9788
_refine_ls_number_restraints 221
_refine_ls_restrained_S_all 1.025
_refine_ls_R_factor_all 0.0616
_refine_ls_R_factor_gt 0.0373
_refine_ls_shift/su_max 0.003
_refine_ls_shift/su_mean 0
_refine_ls_structure_factor_coef Fsqd
_refine_ls_weighting_details 'w=1/[\s^2^(Fo^2^)+(0.0196P)^2^+50.5395P] where P=(Fo^2^+2Fc^2^)/3'
_refine_ls_weighting_scheme calc
_refine_ls_wR_factor_gt 0.072
_refine_ls_wR_factor_ref 0.0814
_reflns_Friedel_coverage 0
_reflns_number_gt 7172
_reflns_number_total 9788
_reflns_threshold_expression 'I > 2\s(I)'
_cod_data_source_file JSSC-2018-267-140.cif
_cod_data_source_block 2
_cod_original_cell_volume 7940.3(17)
_cod_original_sg_symbol_H-M 'C 2/c'
_cod_database_code 1560776
_shelx_estimated_absorpt_t_min 0.232
_shelx_estimated_absorpt_t_max 0.431

loop_
_symmetry_equiv_pos_as_xyz
'x, y, z'
'-x, y, -z+1/2'
'x+1/2, y+1/2, z'
'-x+1/2, y+1/2, -z+1/2'
'-x, -y, -z'
'x, -y, z-1/2'
'-x+1/2, -y+1/2, -z'
'x+1/2, -y+1/2, z-1/2'

loop_
_atom_site_label
_atom_site_type_symbol
_atom_site_fract_x
_atom_site_fract_y
_atom_site_fract_z
_atom_site_U_iso_or_equiv
_atom_site_adp_type
_atom_site_occupancy
_atom_site_site_symmetry_order
_atom_site_calc_flag
_atom_site_refinement_flags_posn
_atom_site_refinement_flags_adp
_atom_site_refinement_flags_occupancy
_atom_site_disorder_assembly
_atom_site_disorder_group
Cu1 Cu 0.61555(3) 0.13184(2) 0.49992(4) 0.03100(12) Uani 1 1 d . . . . .
Cu2 Cu 0.36527(3) 0.38222(2) 0.49793(4) 0.03222(13) Uani 1 1 d . . . . .
W1 W 0.49490(2) 0.25115(2) 0.51799(2) 0.05365(9) Uani 1 1 d . . . . .
W2 W 0.24754(2) 0.50476(2) 0.48256(2) 0.05717(9) Uani 1 1 d . . . . .
C16A C 0.4010(11) 0.3989(12) 0.2294(11) 0.055(6) Uani 0.43(2) 1 d D . P A 1
H16A H 0.420213 0.390382 0.178783 0.066 Uiso 0.43(2) 1 calc R U P A 1
C17A C 0.3552(8) 0.4355(8) 0.2365(9) 0.054(4) Uani 0.43(2) 1 d D . P A 1
H17A H 0.336074 0.456431 0.189834 0.065 Uiso 0.43(2) 1 calc R U P A 1
C18A C 0.3414(9) 0.4369(7) 0.3223(10) 0.035(3) Uani 0.43(2) 1 d D . P A 1
H18A H 0.31251 0.459737 0.344256 0.042 Uiso 0.43(2) 1 calc R U P A 1
N11 N 0.3759(16) 0.4003(12) 0.3698(12) 0.040(4) Uani 0.43(2) 1 d D U P A 1
N12A N 0.4131(9) 0.3768(8) 0.3139(11) 0.059(4) Uani 0.43(2) 1 d D U P A 1
H12A H 0.440179 0.351965 0.328756 0.071 Uiso 0.43(2) 1 calc R U P A 1
C16B C 0.4197(7) 0.3668(7) 0.2419(7) 0.062(4) Uani 0.57(2) 1 d D . P A 2
H16B H 0.441398 0.34932 0.200561 0.074 Uiso 0.57(2) 1 calc R U P A 2
C17B C 0.3779(10) 0.4075(9) 0.2247(8) 0.056(5) Uani 0.57(2) 1 d D . P A 2
H17B H 0.365728 0.422976 0.169 0.068 Uiso 0.57(2) 1 calc R U P A 2
C18B C 0.3565(8) 0.4219(6) 0.3054(8) 0.043(3) Uani 0.57(2) 1 d D . P A 2
H18B H 0.326951 0.448357 0.312746 0.051 Uiso 0.57(2) 1 calc R U P A 2
N11B N 0.3859(13) 0.3910(9) 0.3709(8) 0.035(3) Uani 0.57(2) 1 d D . P A 2
N12B N 0.4235(6) 0.3565(6) 0.3310(7) 0.049(3) Uani 0.57(2) 1 d D . P A 2
H12B H 0.446244 0.331953 0.358478 0.059 Uiso 0.57(2) 1 calc R U P A 2
C22A C 0.351(2) 0.3498(15) 0.7690(14) 0.058(8) Uani 0.32(3) 1 d D . P A 3
H22A H 0.361443 0.332248 0.823139 0.069 Uiso 0.32(3) 1 calc R U P A 3
C23A C 0.3137(11) 0.3929(12) 0.7537(12) 0.052(6) Uani 0.32(3) 1 d D . P A 3
H23A H 0.292969 0.410362 0.796155 0.063 Uiso 0.32(3) 1 calc R U P A 3
C24A C 0.3115(12) 0.4063(10) 0.6655(14) 0.039(5) Uani 0.32(3) 1 d D . P A 3
H24A H 0.287148 0.433507 0.637303 0.046 Uiso 0.32(3) 1 calc R U P A 3
N15A N 0.350(3) 0.3741(17) 0.6257(18) 0.040(6) Uani 0.32(3) 1 d D . P A 3
N16A N 0.3713(18) 0.3376(11) 0.6887(17) 0.058(6) Uani 0.32(3) 1 d D . P A 3
H16C H 0.394195 0.310784 0.679129 0.07 Uiso 0.32(3) 1 calc R U P A 3
C22B C 0.3777(7) 0.3273(5) 0.7594(6) 0.058(3) Uani 0.68(3) 1 d D . P A 4
H22B H 0.39738 0.305785 0.804809 0.069 Uiso 0.68(3) 1 calc R U P A 4
C23B C 0.3319(8) 0.3642(8) 0.7676(7) 0.060(4) Uani 0.68(3) 1 d D . P A 4
H23B H 0.31398 0.372458 0.819401 0.072 Uiso 0.68(3) 1 calc R U P A 4
C24B C 0.3171(6) 0.3873(6) 0.6834(7) 0.047(3) Uani 0.68(3) 1 d D . P A 4
H24B H 0.288638 0.414979 0.669911 0.056 Uiso 0.68(3) 1 calc R U P A 4
N15B N 0.3505(13) 0.3631(8) 0.6248(8) 0.037(3) Uani 0.68(3) 1 d D . P A 4
N16B N 0.3894(7) 0.3277(5) 0.6727(7) 0.047(2) Uani 0.68(3) 1 d D . P A 4
H16D H 0.417365 0.308276 0.65116 0.056 Uiso 0.68(3) 1 calc R U P A 4
C1 C 0.4965(3) 0.0134(2) 0.3835(4) 0.0598(15) Uani 1 1 d . . . . .
H1 H 0.491618 -0.019755 0.358746 0.072 Uiso 1 1 calc R U . . .
C2 C 0.4493(3) 0.0485(2) 0.3877(5) 0.0690(18) Uani 1 1 d . . . . .
H2 H 0.405328 0.044574 0.366987 0.083 Uiso 1 1 calc R U . . .
C3 C 0.4796(3) 0.0917(2) 0.4295(4) 0.0577(15) Uani 1 1 d . . . . .
H3 H 0.458492 0.122396 0.44145 0.069 Uiso 1 1 calc R U . . .
C4 C 0.6004(3) 0.1972(2) 0.2449(4) 0.0546(14) Uani 1 1 d D . . . .
H4 H 0.581978 0.221642 0.203375 0.066 Uiso 1 1 calc R U . . .
C5 C 0.6417(3) 0.1588(2) 0.2296(3) 0.0543(14) Uani 1 1 d D . . . .
H5 H 0.657787 0.151682 0.176031 0.065 Uiso 1 1 calc R U . . .
C6 C 0.6554(3) 0.1320(2) 0.3103(3) 0.0492(13) Uani 1 1 d D . . . .
H6 H 0.682495 0.103142 0.319458 0.059 Uiso 1 1 calc R U . . .
C7 C 0.7958(3) 0.1966(3) 0.5908(5) 0.078(2) Uani 1 1 d . . . . .
H7 H 0.84089 0.19481 0.598905 0.094 Uiso 1 1 calc R U . . .
C8 C 0.7604(3) 0.2348(3) 0.6189(4) 0.0696(18) Uani 1 1 d . . . . .
H8 H 0.775467 0.264473 0.650491 0.083 Uiso 1 1 calc R U . . .
C9 C 0.6956(3) 0.2210(2) 0.5910(4) 0.0575(15) Uani 1 1 d . . . . .
H9 H 0.659609 0.240936 0.6001 0.069 Uiso 1 1 calc R U . . .
C10 C 0.6359(3) 0.0652(2) 0.7534(4) 0.0552(15) Uani 1 1 d . . . . .
H10 H 0.655921 0.041001 0.794112 0.066 Uiso 1 1 calc R U . . .
C11 C 0.5924(3) 0.1016(2) 0.7702(4) 0.0582(15) Uani 1 1 d . . . . .
H11 H 0.5764 0.107556 0.824263 0.07 Uiso 1 1 calc R U . . .
C12 C 0.5763(3) 0.1284(2) 0.6898(4) 0.0480(12) Uani 1 1 d . . . . .
H12 H 0.547279 0.156032 0.681466 0.058 Uiso 1 1 calc R U . . .
C13 C 0.2483(3) 0.2621(2) 0.3836(4) 0.0601(16) Uani 1 1 d . . . . .
H13 H 0.243972 0.228437 0.360596 0.072 Uiso 1 1 calc R U . . .
C14 C 0.2009(3) 0.2973(2) 0.3835(5) 0.0664(17) Uani 1 1 d . . . . .
H14 H 0.157338 0.293177 0.360567 0.08 Uiso 1 1 calc R U . . .
C15 C 0.2301(3) 0.3412(2) 0.4246(4) 0.0555(14) Uani 1 1 d . . . . .
H15 H 0.208523 0.372116 0.43387 0.067 Uiso 1 1 calc R U . . .
C19 C 0.5397(4) 0.4502(3) 0.6099(6) 0.097(3) Uani 1 1 d . . . . .
H19 H 0.584089 0.448763 0.62891 0.117 Uiso 1 1 calc R U . . .
C20 C 0.5007(4) 0.4900(3) 0.6196(5) 0.081(2) Uani 1 1 d . . . . .
H20 H 0.512235 0.521507 0.647711 0.098 Uiso 1 1 calc R U . . .
C21 C 0.4400(3) 0.4756(2) 0.5800(4) 0.0543(14) Uani 1 1 d . . . . .
H21 H 0.403321 0.49668 0.575515 0.065 Uiso 1 1 calc R U . . .
N1 N 0.54245(19) 0.08367(14) 0.4500(3) 0.0370(9) Uani 1 1 d . . . . .
N2 N 0.5521(2) 0.03488(16) 0.4214(3) 0.0461(10) Uani 1 1 d . . . . .
H2A H 0.589167 0.019512 0.426859 0.055 Uiso 1 1 calc R U . . .
N3 N 0.62389(19) 0.15373(14) 0.3727(3) 0.0379(9) Uani 1 1 d D . . . .
N4 N 0.5907(2) 0.19384(16) 0.3305(3) 0.0450(10) Uani 1 1 d D . . . .
H4A H 0.566263 0.214671 0.355907 0.054 Uiso 1 1 calc R U . . .
N5 N 0.69342(19) 0.17536(15) 0.5496(3) 0.0389(9) Uani 1 1 d . . . . .
N6 N 0.7553(2) 0.16100(18) 0.5485(4) 0.0659(14) Uani 1 1 d . . . . .
H6A H 0.767444 0.132939 0.524218 0.079 Uiso 1 1 calc R U . . .
N7 N 0.60851(19) 0.10873(15) 0.6266(3) 0.0376(9) Uani 1 1 d . . . . .
N8 N 0.6450(2) 0.07023(16) 0.6673(3) 0.0453(10) Uani 1 1 d . . . . .
H8A H 0.671041 0.051189 0.641297 0.054 Uiso 1 1 calc R U . . .
N9 N 0.29293(19) 0.33320(15) 0.4490(3) 0.0390(9) Uani 1 1 d . . . . .
N10 N 0.3034(2) 0.28413(16) 0.4228(3) 0.0486(11) Uani 1 1 d . . . . .
H10A H 0.340575 0.268879 0.430317 0.058 Uiso 1 1 calc R U . . .
N13 N 0.44139(19) 0.42725(15) 0.5492(3) 0.0397(9) Uani 1 1 d . . . . .
N14 N 0.5029(2) 0.4121(2) 0.5672(4) 0.0778(17) Uani 1 1 d . . . . .
H14A H 0.517248 0.382128 0.553515 0.093 Uiso 1 1 calc R U . . .
O1 O 0.54703(17) 0.19817(13) 0.5127(2) 0.0486(9) Uani 1 1 d . . . . .
O2 O 0.4779(2) 0.24596(17) 0.6274(3) 0.0750(14) Uani 1 1 d . . . . .
O3 O 0.29828(18) 0.45037(13) 0.4904(3) 0.0523(9) Uani 1 1 d . . . . .
O4 O 0.24839(18) 0.51765(14) 0.3637(2) 0.0574(13) Uani 0.59(5) 1 d . . P . .
O5 O 0.31247(17) 0.55483(13) 0.5146(3) 0.0661(14) Uani 0.41(5) 1 d . . P . .
F1 F 0.41822(15) 0.21637(12) 0.4659(2) 0.0588(8) Uani 1 1 d . . . . .
F2 F 0.50412(16) 0.26978(12) 0.3899(2) 0.0582(8) Uani 1 1 d . . . . .
F3 F 0.56101(17) 0.30201(13) 0.5451(3) 0.0772(11) Uani 1 1 d . . . . .
F4 F 0.24839(18) 0.51765(14) 0.3637(2) 0.0574(13) Uani 0.41(5) 1 d . . P . .
F5 F 0.31247(17) 0.55483(13) 0.5146(3) 0.0661(14) Uani 0.59(5) 1 d . . P . .
F6 F 0.43617(15) 0.31406(11) 0.5014(2) 0.0557(8) Uani 1 1 d . . . . .
F7 F 0.16875(15) 0.46761(12) 0.4559(2) 0.0587(8) Uani 1 1 d . . . . .
F8 F 0.23531(18) 0.50099(13) 0.6072(2) 0.0711(10) Uani 1 1 d . . . . .
F9 F 0.18728(14) 0.56572(11) 0.4851(2) 0.0507(8) Uani 1 1 d . . . . .

loop_
_atom_site_aniso_label
_atom_site_aniso_U_11
_atom_site_aniso_U_22
_atom_site_aniso_U_33
_atom_site_aniso_U_23
_atom_site_aniso_U_13
_atom_site_aniso_U_12
Cu1 0.0334(3) 0.0264(3) 0.0313(3) 0.0001(2) -0.0028(2) 0.0021(2)
Cu2 0.0347(3) 0.0289(3) 0.0322(3) -0.0019(2) 0.0013(2) 0.0040(2)
W1 0.04819(14) 0.04123(13) 0.06585(16) -0.01828(10) -0.01368(10) 0.01926(10)
W2 0.04947(14) 0.03911(13) 0.07778(19) -0.01536(10) -0.01088(11) 0.01996(10)
C16A 0.052(15) 0.063(14) 0.053(8) -0.007(7) 0.019(8) 0.005(8)
C17A 0.051(9) 0.072(11) 0.041(7) 0.003(6) 0.009(5) 0.009(7)
C18A 0.036(8) 0.038(8) 0.031(6) 0.003(5) 0.006(5) 0.010(5)
N11 0.027(9) 0.038(10) 0.055(8) 0.000(6) 0.004(5) 0.000(6)
N12A 0.062(9) 0.049(10) 0.067(8) 0.002(6) 0.012(7) 0.012(6)
C16B 0.077(8) 0.075(10) 0.037(5) -0.015(5) 0.018(5) 0.002(7)
C17B 0.060(13) 0.074(13) 0.035(5) 0.010(5) 0.006(5) -0.001(7)
C18B 0.052(8) 0.042(7) 0.034(6) 0.007(5) 0.001(4) 0.003(5)
N11B 0.037(8) 0.039(7) 0.030(5) -0.005(4) 0.003(4) 0.008(4)
N12B 0.053(6) 0.053(7) 0.043(5) -0.003(4) 0.013(4) 0.013(5)
C22A 0.06(2) 0.063(17) 0.043(9) 0.014(9) -0.003(9) 0.019(11)
C23A 0.049(12) 0.060(15) 0.049(9) 0.005(8) 0.010(7) 0.008(9)
C24A 0.041(10) 0.033(11) 0.042(9) 0.004(7) 0.006(7) 0.003(8)
N15A 0.046(12) 0.024(14) 0.048(9) -0.009(6) -0.003(8) -0.003(9)
N16A 0.073(19) 0.042(11) 0.060(11) 0.001(8) 0.009(9) 0.017(9)
C22B 0.063(7) 0.072(7) 0.037(5) 0.019(4) 0.005(4) 0.003(5)
C23B 0.065(11) 0.075(12) 0.044(5) 0.003(5) 0.023(6) 0.004(7)
C24B 0.042(5) 0.055(8) 0.046(6) -0.001(4) 0.013(4) 0.003(5)
N15B 0.044(5) 0.030(8) 0.035(4) 0.000(4) 0.005(4) -0.001(5)
N16B 0.057(7) 0.045(5) 0.038(4) 0.007(4) 0.007(3) 0.010(4)
C1 0.060(4) 0.044(3) 0.072(4) -0.015(3) -0.004(3) -0.006(3)
C2 0.045(4) 0.054(4) 0.101(5) -0.003(3) -0.016(3) -0.007(3)
C3 0.038(3) 0.041(3) 0.089(5) -0.004(3) -0.009(3) 0.003(2)
C4 0.055(4) 0.064(4) 0.041(3) 0.014(3) -0.006(2) -0.005(3)
C5 0.063(4) 0.065(4) 0.035(3) 0.002(3) 0.007(3) -0.009(3)
C6 0.053(3) 0.049(3) 0.045(3) -0.005(2) 0.007(2) 0.002(3)
C7 0.048(4) 0.062(4) 0.116(6) 0.011(4) -0.025(4) -0.011(3)
C8 0.081(5) 0.056(4) 0.067(4) -0.015(3) -0.010(3) -0.021(3)
C9 0.062(4) 0.041(3) 0.070(4) -0.017(3) 0.013(3) -0.007(3)
C10 0.059(4) 0.066(4) 0.037(3) 0.014(3) -0.005(2) -0.003(3)
C11 0.063(4) 0.075(4) 0.038(3) 0.000(3) 0.013(3) -0.012(3)
C12 0.044(3) 0.049(3) 0.051(3) -0.003(2) 0.011(2) 0.003(2)
C13 0.063(4) 0.042(3) 0.072(4) -0.014(3) -0.003(3) -0.010(3)
C14 0.047(4) 0.059(4) 0.086(5) 0.001(3) -0.015(3) -0.006(3)
C15 0.042(3) 0.044(3) 0.078(4) -0.001(3) -0.002(3) 0.005(2)
C19 0.060(5) 0.089(6) 0.128(7) 0.011(5) -0.038(4) -0.026(4)
C20 0.104(6) 0.069(5) 0.071(5) -0.026(4) 0.011(4) -0.038(4)
C21 0.057(4) 0.038(3) 0.068(4) -0.019(3) 0.012(3) -0.006(2)
N1 0.036(2) 0.031(2) 0.043(2) -0.0005(16) 0.0011(17) 0.0011(16)
N2 0.043(2) 0.036(2) 0.058(3) -0.0073(19) 0.000(2) 0.0014(18)
N3 0.040(2) 0.034(2) 0.038(2) 0.0041(16) -0.0028(17) 0.0012(17)
N4 0.044(3) 0.044(2) 0.045(3) 0.0058(18) -0.0014(19) 0.0060(19)
N5 0.035(2) 0.035(2) 0.045(2) -0.0022(17) -0.0002(17) -0.0009(17)
N6 0.041(3) 0.043(3) 0.109(4) -0.006(3) -0.005(3) 0.002(2)
N7 0.039(2) 0.037(2) 0.036(2) -0.0004(16) -0.0005(17) 0.0002(17)
N8 0.049(3) 0.045(2) 0.039(3) 0.0060(18) -0.0018(19) 0.009(2)
N9 0.036(2) 0.034(2) 0.046(2) -0.0031(17) -0.0004(17) 0.0039(17)
N10 0.044(3) 0.037(2) 0.062(3) -0.010(2) 0.000(2) 0.0065(19)
N13 0.038(2) 0.036(2) 0.043(2) -0.0035(17) 0.0020(17) 0.0016(17)
N14 0.048(3) 0.055(3) 0.125(5) 0.000(3) -0.010(3) 0.010(3)
O1 0.048(2) 0.0420(19) 0.053(2) -0.0037(16) -0.0034(16) 0.0204(16)
O2 0.089(3) 0.085(3) 0.049(3) -0.012(2) 0.000(2) 0.044(3)
O3 0.050(2) 0.041(2) 0.064(3) -0.0106(17) -0.0017(18) 0.0167(17)
O4 0.070(3) 0.057(2) 0.045(2) -0.0038(16) 0.0079(17) 0.0138(18)
O5 0.052(2) 0.049(2) 0.094(3) -0.0209(19) -0.0041(19) 0.0001(17)
F1 0.0496(19) 0.0507(18) 0.074(2) -0.0139(16) -0.0003(15) 0.0070(15)
F2 0.064(2) 0.0502(18) 0.058(2) -0.0010(15) 0.0001(15) 0.0148(15)
F3 0.061(2) 0.059(2) 0.103(3) -0.0332(19) -0.0235(19) 0.0055(17)
F4 0.070(3) 0.057(2) 0.045(2) -0.0038(16) 0.0079(17) 0.0138(18)
F5 0.052(2) 0.049(2) 0.094(3) -0.0209(19) -0.0041(19) 0.0001(17)
F6 0.0551(19) 0.0433(17) 0.066(2) -0.0131(14) -0.0037(15) 0.0238(14)
F7 0.0521(19) 0.0517(19) 0.071(2) -0.0087(15) 0.0028(15) 0.0014(15)
F8 0.087(3) 0.073(2) 0.051(2) -0.0018(16) -0.0021(17) 0.036(2)
F9 0.0553(19) 0.0393(16) 0.0551(19) -0.0056(13) -0.0017(14) 0.0194(14)

loop_
_atom_type_symbol
_atom_type_description
_atom_type_scat_dispersion_real
_atom_type_scat_dispersion_imag
_atom_type_scat_source
C C 0.0033 0.0016 'International Tables Vol C Tables 4.2.6.8 and 6.1.1.4'
H H 0 0 'International Tables Vol C Tables 4.2.6.8 and 6.1.1.4'
N N 0.0061 0.0033 'International Tables Vol C Tables 4.2.6.8 and 6.1.1.4'
O O 0.0106 0.006 'International Tables Vol C Tables 4.2.6.8 and 6.1.1.4'
F F 0.0171 0.0103 'International Tables Vol C Tables 4.2.6.8 and 6.1.1.4'
Cu Cu 0.3201 1.2651 'International Tables Vol C Tables 4.2.6.8 and 6.1.1.4'
W W -0.849 6.8722 'International Tables Vol C Tables 4.2.6.8 and 6.1.1.4'

loop_
_geom_angle_atom_site_label_1
_geom_angle_atom_site_label_2
_geom_angle_atom_site_label_3
_geom_angle
_geom_angle_site_symmetry_1
_geom_angle_site_symmetry_3
N7 Cu1 N3 178.78(16) . .
N7 Cu1 N1 91.50(16) . .
N3 Cu1 N1 88.44(16) . .
N7 Cu1 N5 88.16(16) . .
N3 Cu1 N5 91.81(16) . .
N1 Cu1 N5 175.59(15) . .
N7 Cu1 O1 90.96(15) . .
N3 Cu1 O1 90.25(14) . .
N1 Cu1 O1 92.39(14) . .
N5 Cu1 O1 92.01(15) . .
N7 Cu1 F9 90.15(14) . 3_545
N3 Cu1 F9 88.64(13) . 3_545
N1 Cu1 F9 88.70(13) . 3_545
N5 Cu1 F9 86.90(14) . 3_545
O1 Cu1 F9 178.42(13) . 3_545
N15A Cu2 N9 95(2) . .
N11 Cu2 N9 88.0(12) . .
N9 Cu2 N11B 88.0(9) . .
N15A Cu2 N13 85(2) . .
N11 Cu2 N13 93.1(12) . .
N9 Cu2 N13 176.30(16) . .
N11B Cu2 N13 92.5(9) . .
N9 Cu2 N15B 89.7(9) . .
N13 Cu2 N15B 89.3(9) . .
N15A Cu2 O3 87.3(7) . .
N11 Cu2 O3 85.2(5) . .
N9 Cu2 O3 92.32(14) . .
N11B Cu2 O3 94.2(4) . .
N13 Cu2 O3 91.29(15) . .
N15B Cu2 O3 93.8(3) . .
N15A Cu2 F6 94.8(7) . .
N11 Cu2 F6 92.7(5) . .
N9 Cu2 F6 88.74(13) . .
N11B Cu2 F6 83.7(4) . .
N13 Cu2 F6 87.68(14) . .
N15B Cu2 F6 88.3(3) . .
O3 Cu2 F6 177.62(14) . .
O2 W1 O1 100.88(18) . .
O2 W1 F3 94.7(2) . .
O1 W1 F3 96.29(16) . .
O2 W1 F1 95.2(2) . .
O1 W1 F1 96.12(15) . .
F3 W1 F1 162.40(15) . .
O2 W1 F2 168.89(16) . .
O1 W1 F2 90.20(15) . .
F3 W1 F2 83.38(16) . .
F1 W1 F2 84.14(14) . .
O2 W1 F6 89.04(16) . .
O1 W1 F6 170.05(15) . .
F3 W1 F6 83.41(14) . .
F1 W1 F6 82.22(13) . .
F2 W1 F6 79.88(13) . .
O3 W2 O4 97.36(17) . .
O3 W2 O5 97.05(17) . .
O4 W2 O5 91.59(18) . .
O3 W2 F7 96.28(16) . .
O4 W2 F7 90.22(16) . .
O5 W2 F7 166.19(14) . .
O3 W2 F8 92.87(16) . .
O4 W2 F8 169.73(14) . .
O5 W2 F8 88.12(17) . .
F7 W2 F8 87.67(16) . .
O3 W2 F9 174.62(16) . .
O4 W2 F9 87.93(14) . .
O5 W2 F9 83.72(14) . .
F7 W2 F9 82.67(13) . .
F8 W2 F9 81.83(13) . .
C17A C16A N12A 104.9(12) . .
C17A C16A H16A 127.6 . .
N12A C16A H16A 127.6 . .
C16A C17A C18A 109.4(12) . .
C16A C17A H17A 125.3 . .
C18A C17A H17A 125.3 . .
N11 C18A C17A 109.0(11) . .
N11 C18A H18A 125.5 . .
C17A C18A H18A 125.5 . .
C18A N11 N12A 107.0(11) . .
C18A N11 Cu2 123.7(11) . .
N12A N11 Cu2 129.1(12) . .
N11 N12A C16A 109.7(11) . .
N11 N12A H12A 125.1 . .
C16A N12A H12A 125.1 . .
N12B C16B C17B 106.9(9) . .
N12B C16B H16B 126.6 . .
C17B C16B H16B 126.6 . .
C16B C17B C18B 107.8(9) . .
C16B C17B H17B 126.1 . .
C18B C17B H17B 126.1 . .
N11B C18B C17B 108.2(9) . .
N11B C18B H18B 125.9 . .
C17B C18B H18B 125.9 . .
C18B N11B N12B 107.0(9) . .
C18B N11B Cu2 128.5(9) . .
N12B N11B Cu2 123.0(9) . .
C16B N12B N11B 110.1(9) . .
C16B N12B H12B 124.9 . .
N11B N12B H12B 124.9 . .
C23A C22A N16A 105.9(13) . .
C23A C22A H22A 127.1 . .
N16A C22A H22A 127.1 . .
C22A C23A C24A 108.4(13) . .
C22A C23A H23A 125.8 . .
C24A C23A H23A 125.8 . .
N15A C24A C23A 109.3(13) . .
N15A C24A H24A 125.3 . .
C23A C24A H24A 125.3 . .
C24A N15A N16A 105.9(13) . .
C24A N15A Cu2 122.9(16) . .
N16A N15A Cu2 131.2(16) . .
C22A N16A N15A 110.3(13) . .
C22A N16A H16C 124.9 . .
N15A N16A H16C 124.9 . .
N16B C22B C23B 107.4(8) . .
N16B C22B H22B 126.3 . .
C23B C22B H22B 126.3 . .
C22B C23B C24B 106.6(8) . .
C22B C23B H23B 126.7 . .
C24B C23B H23B 126.7 . .
N15B C24B C23B 109.2(8) . .
N15B C24B H24B 125.4 . .
C23B C24B H24B 125.4 . .
C24B N15B N16B 106.5(8) . .
C24B N15B Cu2 131.3(8) . .
N16B N15B Cu2 120.4(9) . .
C22B N16B N15B 110.1(7) . .
C22B N16B H16D 124.9 . .
N15B N16B H16D 124.9 . .
N2 C1 C2 107.5(5) . .
N2 C1 H1 126.2 . .
C2 C1 H1 126.2 . .
C1 C2 C3 105.4(5) . .
C1 C2 H2 127.3 . .
C3 C2 H2 127.3 . .
N1 C3 C2 111.0(5) . .
N1 C3 H3 124.5 . .
C2 C3 H3 124.5 . .
N4 C4 C5 107.3(5) . .
N4 C4 H4 126.3 . .
C5 C4 H4 126.3 . .
C4 C5 C6 106.0(5) . .
C4 C5 H5 127 . .
C6 C5 H5 127 . .
N3 C6 C5 110.1(5) . .
N3 C6 H6 125 . .
C5 C6 H6 125 . .
C8 C7 N6 108.3(6) . .
C8 C7 H7 125.8 . .
N6 C7 H7 125.8 . .
C7 C8 C9 105.6(5) . .
C7 C8 H8 127.2 . .
C9 C8 H8 127.2 . .
N5 C9 C8 109.6(5) . .
N5 C9 H9 125.2 . .
C8 C9 H9 125.2 . .
N8 C10 C11 107.3(5) . .
N8 C10 H10 126.3 . .
C11 C10 H10 126.3 . .
C10 C11 C12 105.7(5) . .
C10 C11 H11 127.2 . .
C12 C11 H11 127.2 . .
N7 C12 C11 110.3(5) . .
N7 C12 H12 124.8 . .
C11 C12 H12 124.8 . .
C14 C13 N10 107.6(5) . .
C14 C13 H13 126.2 . .
N10 C13 H13 126.2 . .
C13 C14 C15 105.6(5) . .
C13 C14 H14 127.2 . .
C15 C14 H14 127.2 . .
N9 C15 C14 110.8(5) . .
N9 C15 H15 124.6 . .
C14 C15 H15 124.6 . .
C20 C19 N14 107.1(6) . .
C20 C19 H19 126.4 . .
N14 C19 H19 126.4 . .
C19 C20 C21 106.6(6) . .
C19 C20 H20 126.7 . .
C21 C20 H20 126.7 . .
N13 C21 C20 110.0(6) . .
N13 C21 H21 125 . .
C20 C21 H21 125 . .
C3 N1 N2 104.8(4) . .
C3 N1 Cu1 131.5(3) . .
N2 N1 Cu1 123.4(3) . .
C1 N2 N1 111.3(4) . .
C1 N2 H2A 124.4 . .
N1 N2 H2A 124.4 . .
C6 N3 N4 104.9(4) . .
C6 N3 Cu1 131.3(3) . .
N4 N3 Cu1 123.6(3) . .
C4 N4 N3 111.8(4) . .
C4 N4 H4A 124.1 . .
N3 N4 H4A 124.1 . .
C9 N5 N6 106.0(4) . .
C9 N5 Cu1 129.6(4) . .
N6 N5 Cu1 124.4(3) . .
N5 N6 C7 110.4(5) . .
N5 N6 H6A 124.8 . .
C7 N6 H6A 124.8 . .
C12 N7 N8 105.1(4) . .
C12 N7 Cu1 131.9(4) . .
N8 N7 Cu1 122.6(3) . .
C10 N8 N7 111.6(4) . .
C10 N8 H8A 124.2 . .
N7 N8 H8A 124.2 . .
C15 N9 N10 104.8(4) . .
C15 N9 Cu2 131.4(4) . .
N10 N9 Cu2 123.2(3) . .
C13 N10 N9 111.2(4) . .
C13 N10 H10A 124.4 . .
N9 N10 H10A 124.4 . .
C21 N13 N14 105.5(5) . .
C21 N13 Cu2 127.9(4) . .
N14 N13 Cu2 126.3(3) . .
N13 N14 C19 110.7(6) . .
N13 N14 H14A 124.6 . .
C19 N14 H14A 124.6 . .
W1 O1 Cu1 177.2(2) . .
W2 O3 Cu2 178.2(2) . .
W1 F6 Cu2 173.20(18) . .
W2 F9 Cu1 174.63(17) . 3_455

loop_
_geom_bond_atom_site_label_1
_geom_bond_atom_site_label_2
_geom_bond_distance
_geom_bond_site_symmetry_2
Cu1 N7 2.017(4) .
Cu1 N3 2.022(4) .
Cu1 N1 2.024(4) .
Cu1 N5 2.026(4) .
Cu1 O1 2.243(3) .
Cu1 F9 2.288(3) 3_545
Cu2 N15A 1.999(19) .
Cu2 N11 2.021(15) .
Cu2 N9 2.022(4) .
Cu2 N11B 2.023(11) .
Cu2 N13 2.027(4) .
Cu2 N15B 2.030(9) .
Cu2 O3 2.229(3) .
Cu2 F6 2.283(3) .
W1 O2 1.731(4) .
W1 O1 1.746(3) .
W1 F3 1.899(3) .
W1 F1 1.902(3) .
W1 F2 2.017(3) .
W1 F6 2.019(3) .
W2 O3 1.744(3) .
W2 O4 1.818(3) .
W2 O5 1.879(3) .
W2 F7 1.891(3) .
W2 F8 1.925(3) .
W2 F9 2.007(3) .
C16A C17A 1.352(14) .
C16A N12A 1.382(14) .
C16A H16A 0.93 .
C17A C18A 1.357(13) .
C17A H17A 0.93 .
C18A N11 1.330(12) .
C18A H18A 0.93 .
N11 N12A 1.356(12) .
N12A H12A 0.86 .
C16B N12B 1.356(11) .
C16B C17B 1.362(13) .
C16B H16B 0.93 .
C17B C18B 1.396(13) .
C17B H17B 0.93 .
C18B N11B 1.347(10) .
C18B H18B 0.93 .
N11B N12B 1.369(10) .
N12B H12B 0.86 .
C22A C23A 1.356(15) .
C22A N16A 1.363(15) .
C22A H22A 0.93 .
C23A C24A 1.365(14) .
C23A H23A 0.93 .
C24A N15A 1.342(14) .
C24A H24A 0.93 .
N15A N16A 1.363(14) .
N16A H16C 0.86 .
C22B N16B 1.356(10) .
C22B C23B 1.359(12) .
C22B H22B 0.93 .
C23B C24B 1.395(11) .
C23B H23B 0.93 .
C24B N15B 1.341(9) .
C24B H24B 0.93 .
N15B N16B 1.358(10) .
N16B H16D 0.86 .
C1 N2 1.336(7) .
C1 C2 1.339(8) .
C1 H1 0.93 .
C2 C3 1.386(8) .
C2 H2 0.93 .
C3 N1 1.317(6) .
C3 H3 0.93 .
C4 N4 1.330(6) .
C4 C5 1.347(7) .
C4 H4 0.93 .
C5 C6 1.391(7) .
C5 H5 0.93 .
C6 N3 1.333(6) .
C6 H6 0.93 .
C7 C8 1.327(9) .
C7 N6 1.343(7) .
C7 H7 0.93 .
C8 C9 1.402(8) .
C8 H8 0.93 .
C9 N5 1.325(6) .
C9 H9 0.93 .
C10 N8 1.338(7) .
C10 C11 1.346(8) .
C10 H10 0.93 .
C11 C12 1.392(8) .
C11 H11 0.93 .
C12 N7 1.330(6) .
C12 H12 0.93 .
C13 C14 1.337(8) .
C13 N10 1.341(7) .
C13 H13 0.93 .
C14 C15 1.387(8) .
C14 H14 0.93 .
C15 N9 1.324(6) .
C15 H15 0.93 .
C19 C20 1.322(10) .
C19 N14 1.350(9) .
C19 H19 0.93 .
C20 C21 1.371(9) .
C20 H20 0.93 .
C21 N13 1.326(6) .
C21 H21 0.93 .
N1 N2 1.347(5) .
N2 H2A 0.86 .
N3 N4 1.350(5) .
N4 H4A 0.86 .
N5 N6 1.340(6) .
N6 H6A 0.86 .
N7 N8 1.343(5) .
N8 H8A 0.86 .
N9 N10 1.345(5) .
N10 H10A 0.86 .
N13 N14 1.328(6) .
N14 H14A 0.86 .

loop_
_geom_hbond_atom_site_label_D
_geom_hbond_atom_site_label_H
_geom_hbond_atom_site_label_A
_geom_hbond_distance_DH
_geom_hbond_distance_HA
_geom_hbond_distance_DA
_geom_hbond_angle_DHA
_geom_hbond_site_symmetry_A
_geom_hbond_publ_flag
N12B^b H12B^b F2 0.86 2.02 2.855(14) 164.9 . yes
N12B^b H12B^b F6 0.86 2.23 2.762(13) 119.8 . yes
N16B^d H16D^d O2 0.86 2.09 2.927(13) 163.1 . yes
N16B^d H16D^d F6 0.86 2.34 2.890(11) 122.1 . yes
N2 H2A F7 0.86 2.12 2.965(5) 166.2 3_545 yes
N2 H2A F9 0.86 2.42 2.954(5) 120.7 3_545 yes
N4 H4A O1 0.86 2.48 2.997(6) 119.6 . yes
N4 H4A F2 0.86 2.02 2.872(5) 168.2 . yes
N6 H6A O5 0.86 2.22 3.042(6) 158.6 3_545 yes
N6 H6A F9 0.86 2.42 2.921(6) 118.1 3_545 yes
N8 H8A F8 0.86 1.97 2.818(5) 167.8 3_545 yes
N8 H8A F9 0.86 2.44 2.985(5) 121.6 3_545 yes
N10 H10A F1 0.86 2.12 2.954(5) 164.7 . yes
N10 H10A F6 0.86 2.42 2.955(5) 120.6 . yes
N14 H14A F3 0.86 2.26 3.108(6) 169.4 . yes
N14 H14A F6 0.86 2.48 2.978(6) 117.5 . yes
